data_7045342
loop_
_publ_author_name
'Congrave, Daniel G.'
'Hsu, Yu-Ting'
'Batsanov, Andrei S.'
'Beeby, Andrew'
'Bryce, Martin R.'

_publ_section_title
;
 Sky-blue emitting bridged diiridium complexes: beneficial effects of
 intramolecular \p--\p stacking
;
_journal_name_full 'Dalton Transactions'
_journal_paper_doi 10.1039/C7DT04201A
_journal_year 2018
_chemical_formula_moiety 'C58 H32 F10 Ir2 N6 O2'
_chemical_formula_sum 'C58 H32 F10 Ir2 N6 O2'
_chemical_formula_weight 1419.29
_space_group_crystal_system tetragonal
_space_group_IT_number 88
_space_group_name_Hall '-I 4ad'
_space_group_name_H-M_alt 'I 41/a'
_symmetry_space_group_name_Hall '-I 4ad'
_symmetry_space_group_name_H-M 'I 41/a :2'
_atom_sites_solution_hydrogens geom
_atom_sites_solution_primary direct
_atom_sites_solution_secondary difmap
_audit_creation_date 2017-02-27
_audit_creation_method
;
Olex2 1.2-beta
(compiled 2017.02.23 svn.r3390 for OlexSys, GUI svn.r5320)
;
_audit_update_record
;
2017-09-22 deposited with the CCDC.
2017-12-14 downloaded from the CCDC.
;
_cell_angle_alpha 90
_cell_angle_beta 90
_cell_angle_gamma 90
_cell_formula_units_Z 8
_cell_length_a 32.9387(17)
_cell_length_b 32.9387(17)
_cell_length_c 8.6913(4)
_cell_measurement_reflns_used 9781
_cell_measurement_temperature 120
_cell_measurement_theta_max 30.03
_cell_measurement_theta_min 2.42
_cell_volume 9429.7(8)
_computing_cell_refinement 'SAINT v8.34A (Bruker, 2013)'
_computing_data_collection 'APEX3 v.2016.1-0 (Bruker, 2016)'
_computing_data_reduction 'SAINT v8.34A (Bruker, 2013)'
_computing_molecular_graphics 'Olex2 (Dolomanov et al., 2009)'
_computing_publication_material 'Olex2 (Dolomanov et al., 2009)'
_computing_structure_refinement 'ShelXL 2014/7 multi-CPU (Sheldrick, 2015)'
_computing_structure_solution 'ShelXS 2013/1 (Sheldrick, 2008)'
_diffrn_ambient_temperature 120
_diffrn_detector_area_resol_mean 10.4
_diffrn_detector_type 'Bruker PHOTON 100 CMOS'
_diffrn_measured_fraction_theta_full 1.000
_diffrn_measured_fraction_theta_max 0.996
_diffrn_measurement_device '3-circle area detector diffractometer'
_diffrn_measurement_device_type 'Bruker D8 Venture'
_diffrn_measurement_method '\f and \w scans'
_diffrn_radiation_monochromator 'focusing mirrors'
_diffrn_radiation_probe x-ray
_diffrn_radiation_type MoK\a
_diffrn_radiation_wavelength 0.71073
_diffrn_reflns_av_R_equivalents 0.0854
_diffrn_reflns_av_unetI/netI 0.0401
_diffrn_reflns_Laue_measured_fraction_full 1.000
_diffrn_reflns_Laue_measured_fraction_max 0.996
_diffrn_reflns_limit_h_max 46
_diffrn_reflns_limit_h_min -46
_diffrn_reflns_limit_k_max 46
_diffrn_reflns_limit_k_min -46
_diffrn_reflns_limit_l_max 12
_diffrn_reflns_limit_l_min -12
_diffrn_reflns_number 95915
_diffrn_reflns_point_group_measured_fraction_full 1.000
_diffrn_reflns_point_group_measured_fraction_max 0.996
_diffrn_reflns_theta_full 25.242
_diffrn_reflns_theta_max 30.157
_diffrn_reflns_theta_min 2.424
_diffrn_source 'microfocus sealed X-ray tube'
_diffrn_source_type 'Incoatec I\mS microsource'
_diffrn_standards_number 0
_exptl_absorpt_coefficient_mu 5.734
_exptl_absorpt_correction_T_max 0.8964
_exptl_absorpt_correction_T_min 0.3838
_exptl_absorpt_correction_type integration
_exptl_absorpt_process_details
;
 SADABS-2014/4 (Bruker,2014/4) was used for absorption correction. 
 wR2(int) was 0.1254 before and 0.0596 after correction. The Ratio of 
 minimum to maximum transmission is 0.7343. The \l/2 correction factor 
 is Not present.
;
_exptl_crystal_colour yellow
_exptl_crystal_colour_primary yellow
_exptl_crystal_density_diffrn 1.999
_exptl_crystal_description needle
_exptl_crystal_F_000 5456
_exptl_crystal_preparation Luminescent
_exptl_crystal_size_max 0.396
_exptl_crystal_size_mid 0.046
_exptl_crystal_size_min 0.024
_refine_diff_density_max 1.365
_refine_diff_density_min -1.261
_refine_diff_density_rms 0.141
_refine_ls_extinction_method none
_refine_ls_goodness_of_fit_ref 1.174
_refine_ls_hydrogen_treatment constr
_refine_ls_matrix_type full
_refine_ls_number_parameters 352
_refine_ls_number_reflns 6943
_refine_ls_number_restraints 0
_refine_ls_restrained_S_all 1.174
_refine_ls_R_factor_all 0.0566
_refine_ls_R_factor_gt 0.0328
_refine_ls_shift/su_max 0.006
_refine_ls_shift/su_mean 0.000
_refine_ls_structure_factor_coef Fsqd
_refine_ls_weighting_details 'w=1/[\s^2^(Fo^2^)+(0.0130P)^2^+26.3000P] where P=(Fo^2^+2Fc^2^)/3'
_refine_ls_weighting_scheme calc
_refine_ls_wR_factor_gt 0.0515
_refine_ls_wR_factor_ref 0.0556
_reflns_Friedel_coverage 0.000
_reflns_number_gt 5270
_reflns_number_total 6943
_reflns_threshold_expression 'I > 2\s(I)'
_cod_data_source_file c7dt04201a2.cif
_cod_data_source_block 9_16srv182
_cod_depositor_comments
;
The following automatic conversions were performed:

'_diffrn_radiation_probe' value 'X-ray' changed to 'x-ray' according
to
/home/data/users/saulius/crontab/automatic-downloads/rss-feeds/RSC/lib/dictionaries/cif_core.dic
dictionary named 'cif_core.dic' version 2.4.2 from 2011-04-26.

Automatic conversion script
Id: cif_fix_values 4973 2017-02-22 13:04:09Z antanas 
;
_cod_original_cell_volume 9429.7(11)
_cod_database_code 7045342
_shelx_shelxl_version_number 2014/7
_shelx_space_group_comment
;
The symmetry employed for this shelxl refinement is uniquely defined
by the following loop, which should always be used as a source of
symmetry information in preference to the above space-group names.
They are only intended as comments.
;
_shelx_estimated_absorpt_t_max 0.875
_shelx_estimated_absorpt_t_min 0.210
_olex2_refinement_description
;
1. Fixed Uiso
 At 1.2 times of:
  All C(H) groups
2.a Aromatic/amide H refined with riding coordinates:
 C3(H3), C4(H4), C5(H5), C6(H6), C9(H9), C10(H10), C11(H11), C12(H12),
 C14(H14), C15(H15), C16(H16), C17(H17), C20(H20), C21(H21), C22(H22), C23(H23)
;
_olex2_diffrn_ambient_temperature_device 'Oxford Cryosystems'
_olex2_submission_special_instructions 'No special instructions were received'

loop_
_space_group_symop_operation_xyz
'x, y, z'
'-y+3/4, x+1/4, z+1/4'
'-x, -y+1/2, z'
'y+1/4, -x+1/4, z+1/4'
'x+1/2, y+1/2, z+1/2'
'-y+5/4, x+3/4, z+3/4'
'-x+1/2, -y+1, z+1/2'
'y+3/4, -x+3/4, z+3/4'
'-x, -y, -z'
'y-3/4, -x-1/4, -z-1/4'
'x, y-1/2, -z'
'-y-1/4, x-1/4, -z-1/4'
'-x+1/2, -y+1/2, -z+1/2'
'y-1/4, -x+1/4, -z+1/4'
'x+1/2, y, -z+1/2'
'-y+1/4, x+1/4, -z+1/4'

loop_
_atom_site_label
_atom_site_type_symbol
_atom_site_fract_x
_atom_site_fract_y
_atom_site_fract_z
_atom_site_U_iso_or_equiv
_atom_site_adp_type
_atom_site_occupancy
_atom_site_site_symmetry_order
_atom_site_calc_flag
_atom_site_refinement_flags_posn
Ir Ir 0.48174(2) 0.56650(2) 0.13194(2) 0.01227(4) Uani 1 1 d .
F1 F 0.60825(6) 0.53226(6) -0.0755(3) 0.0235(5) Uani 1 1 d .
F2 F 0.68546(7) 0.50629(8) -0.0459(3) 0.0428(7) Uani 1 1 d .
F3 F 0.70362(7) 0.44734(8) 0.1588(3) 0.0466(7) Uani 1 1 d .
F4 F 0.64401(7) 0.41317(7) 0.3313(3) 0.0375(6) Uani 1 1 d .
F5 F 0.56648(7) 0.43912(6) 0.3008(3) 0.0249(5) Uani 1 1 d .
O O 0.53751(7) 0.53550(7) 0.1894(3) 0.0143(5) Uani 1 1 d .
N1 N 0.48144(8) 0.51135(8) -0.0046(3) 0.0120(6) Uani 1 1 d .
N2 N 0.51650(8) 0.59918(8) -0.0180(3) 0.0138(6) Uani 1 1 d .
N3 N 0.44501(8) 0.53720(8) 0.2838(3) 0.0144(6) Uani 1 1 d .
C1 C 0.54381(10) 0.50456(9) 0.1038(4) 0.0129(7) Uani 1 1 d .
C2 C 0.49317(10) 0.61539(10) 0.2626(4) 0.0145(7) Uani 1 1 d .
C3 C 0.48407(11) 0.62139(11) 0.4162(4) 0.0195(8) Uani 1 1 d .
H0aa H 0.4703 0.6007 0.4716 0.023 Uiso 1 1 calc R
C4 C 0.49481(11) 0.65744(11) 0.4919(5) 0.0223(8) Uani 1 1 d .
H3 H 0.4888 0.6606 0.5981 0.027 Uiso 1 1 calc R
C5 C 0.51404(11) 0.68826(11) 0.4130(4) 0.0221(8) Uani 1 1 d .
H4 H 0.5204 0.7130 0.4639 0.026 Uiso 1 1 calc R
C6 C 0.52404(11) 0.68317(11) 0.2602(5) 0.0204(8) Uani 1 1 d .
H5 H 0.5372 0.7044 0.2055 0.024 Uiso 1 1 calc R
C7 C 0.51473(10) 0.64674(10) 0.1862(4) 0.0156(7) Uani 1 1 d .
C8 C 0.52899(10) 0.63644(10) 0.0319(4) 0.0157(7) Uani 1 1 d .
C9 C 0.55534(11) 0.65953(11) -0.0575(4) 0.0195(8) Uani 1 1 d .
H9 H 0.5639 0.6856 -0.0231 0.023 Uiso 1 1 calc R
C10 C 0.56904(12) 0.64453(11) -0.1960(4) 0.0224(8) Uani 1 1 d .
H10 H 0.5873 0.6600 -0.2571 0.027 Uiso 1 1 calc R
C11 C 0.55604(11) 0.60688(11) -0.2454(4) 0.0218(8) Uani 1 1 d .
H11 H 0.5652 0.5960 -0.3406 0.026 Uiso 1 1 calc R
C12 C 0.52962(11) 0.58547(10) -0.1544(4) 0.0180(8) Uani 1 1 d .
H12 H 0.5202 0.5598 -0.1895 0.022 Uiso 1 1 calc R
C13 C 0.42929(10) 0.59401(10) 0.0835(4) 0.0150(7) Uani 1 1 d .
C14 C 0.42156(11) 0.62429(10) -0.0247(4) 0.0184(8) Uani 1 1 d .
H14 H 0.4429 0.6334 -0.0893 0.022 Uiso 1 1 calc R
C15 C 0.38310(12) 0.64136(11) -0.0400(5) 0.0227(8) Uani 1 1 d .
H15 H 0.3785 0.6616 -0.1160 0.027 Uiso 1 1 calc R
C16 C 0.35152(11) 0.62933(11) 0.0538(5) 0.0243(9) Uani 1 1 d .
H16 H 0.3255 0.6416 0.0440 0.029 Uiso 1 1 calc R
C17 C 0.35800(11) 0.59930(11) 0.1623(5) 0.0244(9) Uani 1 1 d .
H17 H 0.3363 0.5908 0.2268 0.029 Uiso 1 1 calc R
C18 C 0.39606(11) 0.58155(10) 0.1775(4) 0.0171(7) Uani 1 1 d .
C19 C 0.40507(11) 0.54868(10) 0.2836(4) 0.0176(7) Uani 1 1 d .
C20 C 0.37745(11) 0.52754(11) 0.3756(4) 0.0240(8) Uani 1 1 d .
H20 H 0.3496 0.5352 0.3762 0.029 Uiso 1 1 calc R
C21 C 0.39040(12) 0.49565(12) 0.4654(4) 0.0240(9) Uani 1 1 d .
H21 H 0.3715 0.4808 0.5258 0.029 Uiso 1 1 calc R
C22 C 0.43131(12) 0.48527(11) 0.4674(4) 0.0235(9) Uani 1 1 d .
H22 H 0.4409 0.4639 0.5313 0.028 Uiso 1 1 calc R
C23 C 0.45752(11) 0.50658(10) 0.3747(4) 0.0179(7) Uani 1 1 d .
H23 H 0.4855 0.4995 0.3748 0.021 Uiso 1 1 calc R
C24 C 0.58550(10) 0.48676(10) 0.1146(4) 0.0157(7) Uani 1 1 d .
C25 C 0.61639(11) 0.50342(10) 0.0269(4) 0.0188(8) Uani 1 1 d .
C26 C 0.65610(11) 0.49057(12) 0.0418(5) 0.0268(9) Uani 1 1 d .
C27 C 0.66503(12) 0.46056(12) 0.1451(5) 0.0316(10) Uani 1 1 d .
C28 C 0.63506(12) 0.44310(11) 0.2325(5) 0.0242(9) Uani 1 1 d .
C29 C 0.59545(11) 0.45635(10) 0.2163(4) 0.0171(7) Uani 1 1 d .

loop_
_atom_site_aniso_label
_atom_site_aniso_U_11
_atom_site_aniso_U_22
_atom_site_aniso_U_33
_atom_site_aniso_U_23
_atom_site_aniso_U_13
_atom_site_aniso_U_12
Ir 0.01023(7) 0.00929(7) 0.01730(7) 0.00087(5) -0.00022(5) 0.00018(5)
F1 0.0190(11) 0.0182(11) 0.0334(13) 0.0024(9) 0.0039(9) -0.0022(9)
F2 0.0175(13) 0.0374(15) 0.073(2) -0.0007(14) 0.0155(13) -0.0040(11)
F3 0.0176(12) 0.0389(15) 0.083(2) -0.0068(14) -0.0115(13) 0.0129(11)
F4 0.0406(15) 0.0288(14) 0.0431(16) 0.0038(11) -0.0162(12) 0.0179(11)
F5 0.0287(13) 0.0201(12) 0.0260(12) 0.0055(9) -0.0004(10) 0.0008(9)
O 0.0113(12) 0.0109(12) 0.0208(13) -0.0016(10) -0.0027(10) 0.0019(9)
N1 0.0074(14) 0.0086(13) 0.0199(15) 0.0001(11) 0.0017(11) 0.0016(10)
N2 0.0083(14) 0.0102(14) 0.0230(16) 0.0030(12) -0.0009(11) -0.0006(11)
N3 0.0126(14) 0.0125(14) 0.0182(16) -0.0011(12) 0.0005(12) -0.0020(11)
C1 0.0130(16) 0.0093(15) 0.0163(18) 0.0047(13) 0.0010(13) -0.0006(12)
C2 0.0095(16) 0.0115(16) 0.0226(19) -0.0035(14) -0.0051(14) 0.0036(13)
C3 0.0151(17) 0.0188(18) 0.025(2) 0.0014(15) -0.0027(14) 0.0042(14)
C4 0.019(2) 0.024(2) 0.023(2) -0.0031(16) -0.0065(15) 0.0052(15)
C5 0.0177(19) 0.0187(19) 0.030(2) -0.0079(15) -0.0082(15) 0.0063(14)
C6 0.0138(18) 0.0123(18) 0.035(2) -0.0028(16) -0.0025(16) 0.0005(14)
C7 0.0097(16) 0.0126(17) 0.0246(19) -0.0027(14) -0.0031(14) 0.0017(13)
C8 0.0099(16) 0.0122(17) 0.025(2) 0.0029(14) -0.0029(14) 0.0004(13)
C9 0.0196(19) 0.0105(17) 0.028(2) 0.0039(15) -0.0011(16) -0.0025(14)
C10 0.023(2) 0.0186(19) 0.025(2) 0.0065(16) 0.0033(16) -0.0041(15)
C11 0.025(2) 0.0169(19) 0.024(2) -0.0002(15) 0.0043(16) -0.0004(15)
C12 0.0192(18) 0.0114(16) 0.023(2) 0.0012(14) -0.0022(15) -0.0007(13)
C13 0.0149(17) 0.0099(16) 0.0203(19) -0.0067(13) -0.0023(13) 0.0017(13)
C14 0.0183(19) 0.0131(17) 0.024(2) -0.0008(14) -0.0011(15) -0.0005(14)
C15 0.027(2) 0.0099(17) 0.031(2) -0.0035(15) -0.0074(17) 0.0037(15)
C16 0.0167(19) 0.0183(19) 0.038(2) -0.0061(17) -0.0060(17) 0.0050(15)
C17 0.0153(18) 0.021(2) 0.036(2) -0.0066(17) 0.0031(16) -0.0004(15)
C18 0.0162(18) 0.0132(17) 0.0219(19) -0.0049(14) 0.0011(14) 0.0004(13)
C19 0.0150(18) 0.0145(18) 0.023(2) -0.0062(14) 0.0019(15) -0.0033(14)
C20 0.0199(18) 0.029(2) 0.023(2) -0.0077(18) 0.0043(17) -0.0059(15)
C21 0.024(2) 0.025(2) 0.023(2) 0.0014(16) 0.0051(16) -0.0107(16)
C22 0.031(2) 0.019(2) 0.020(2) -0.0007(15) -0.0015(16) -0.0088(16)
C23 0.0223(18) 0.0177(17) 0.0136(17) 0.0002(15) -0.0027(16) -0.0034(13)
C24 0.0111(15) 0.0121(16) 0.0239(19) -0.0033(15) -0.0045(15) 0.0009(12)
C25 0.0184(19) 0.0115(17) 0.026(2) -0.0023(15) -0.0030(15) -0.0007(14)
C26 0.0144(19) 0.022(2) 0.044(3) -0.0068(18) 0.0041(17) -0.0003(15)
C27 0.0168(19) 0.024(2) 0.054(3) -0.013(2) -0.007(2) 0.0054(16)
C28 0.026(2) 0.0149(19) 0.031(2) -0.0034(16) -0.0143(17) 0.0101(15)
C29 0.0161(18) 0.0129(17) 0.022(2) -0.0032(14) -0.0027(15) -0.0008(14)

loop_
_atom_type_symbol
_atom_type_description
_atom_type_scat_dispersion_real
_atom_type_scat_dispersion_imag
_atom_type_scat_source
C C 0.0033 0.0016 'International Tables Vol C Tables 4.2.6.8 and 6.1.1.4'
H H 0.0000 0.0000 'International Tables Vol C Tables 4.2.6.8 and 6.1.1.4'
F F 0.0171 0.0103 'International Tables Vol C Tables 4.2.6.8 and 6.1.1.4'
Ir Ir -1.4442 7.9887 'International Tables Vol C Tables 4.2.6.8 and 6.1.1.4'
N N 0.0061 0.0033 'International Tables Vol C Tables 4.2.6.8 and 6.1.1.4'
O O 0.0106 0.0060 'International Tables Vol C Tables 4.2.6.8 and 6.1.1.4'

loop_
_exptl_crystal_face_index_h
_exptl_crystal_face_index_k
_exptl_crystal_face_index_l
_exptl_crystal_face_perp_dist
-1.00 -1.00 0.00 0.0120
1.00 1.00 0.00 0.0080
-1.00 1.00 0.00 0.0210
1.00 -1.00 0.00 0.0020
0.00 0.00 1.00 0.1980
0.00 0.00 -1.00 0.1260

loop_
_geom_angle_atom_site_label_1
_geom_angle_atom_site_label_2
_geom_angle_atom_site_label_3
_geom_angle
_geom_angle_site_symmetry_1
_geom_angle_site_symmetry_3
O Ir N1 74.61(9) . .
N2 Ir O 85.41(10) . .
N2 Ir N1 95.44(11) . .
N3 Ir O 97.55(10) . .
N3 Ir N1 87.42(11) . .
N3 Ir N2 176.36(11) . .
C2 Ir O 95.10(11) . .
C2 Ir N1 169.25(11) . .
C2 Ir N2 80.39(13) . .
C2 Ir N3 97.19(13) . .
C13 Ir O 178.20(12) . .
C13 Ir N1 105.12(12) . .
C13 Ir N2 96.39(13) . .
C13 Ir N3 80.65(13) . .
C13 Ir C2 85.27(13) . .
C1 O Ir 112.3(2) . .
N1 N1 Ir 113.7(3) 9_665 .
C1 N1 Ir 134.3(2) 9_665 .
C1 N1 N1 111.7(3) 9_665 9_665
C8 N2 Ir 116.1(2) . .
C12 N2 Ir 124.6(2) . .
C12 N2 C8 119.1(3) . .
C19 N3 Ir 116.1(2) . .
C23 N3 Ir 123.7(2) . .
C23 N3 C19 120.2(3) . .
O C1 N1 126.9(3) . 9_665
O C1 C24 115.1(3) . .
N1 C1 C24 117.9(3) 9_665 .
C3 C2 Ir 128.4(3) . .
C3 C2 C7 117.2(3) . .
C7 C2 Ir 114.4(3) . .
C2 C3 C4 121.3(4) . .
C5 C4 C3 120.4(4) . .
C6 C5 C4 119.9(4) . .
C5 C6 C7 119.8(4) . .
C2 C7 C8 114.9(3) . .
C6 C7 C2 121.4(3) . .
C6 C7 C8 123.5(3) . .
N2 C8 C7 113.8(3) . .
N2 C8 C9 120.1(3) . .
C9 C8 C7 125.9(3) . .
C10 C9 C8 119.8(3) . .
C9 C10 C11 119.5(3) . .
C12 C11 C10 118.6(4) . .
N2 C12 C11 122.8(3) . .
C14 C13 Ir 128.7(3) . .
C14 C13 C18 116.9(3) . .
C18 C13 Ir 114.4(2) . .
C15 C14 C13 121.3(3) . .
C16 C15 C14 120.9(4) . .
C15 C16 C17 119.5(3) . .
C16 C17 C18 120.3(4) . .
C13 C18 C19 114.9(3) . .
C17 C18 C13 121.1(3) . .
C17 C18 C19 123.9(3) . .
N3 C19 C18 113.8(3) . .
N3 C19 C20 119.2(3) . .
C20 C19 C18 127.0(3) . .
C21 C20 C19 120.2(4) . .
C20 C21 C22 119.7(3) . .
C23 C22 C21 118.5(4) . .
N3 C23 C22 122.3(3) . .
C25 C24 C1 119.0(3) . .
C29 C24 C1 123.0(3) . .
C29 C24 C25 117.9(3) . .
F1 C25 C24 120.2(3) . .
F1 C25 C26 118.2(3) . .
C26 C25 C24 121.5(4) . .
F2 C26 C25 120.9(4) . .
F2 C26 C27 120.0(4) . .
C27 C26 C25 119.2(4) . .
F3 C27 C26 119.6(4) . .
F3 C27 C28 119.6(4) . .
C26 C27 C28 120.8(3) . .
F4 C28 C27 120.3(3) . .
F4 C28 C29 120.3(4) . .
C27 C28 C29 119.3(4) . .
F5 C29 C24 119.6(3) . .
F5 C29 C28 119.1(3) . .
C24 C29 C28 121.3(3) . .

loop_
_geom_bond_atom_site_label_1
_geom_bond_atom_site_label_2
_geom_bond_distance
_geom_bond_site_symmetry_2
Ir O 2.161(2) .
Ir N1 2.170(3) .
Ir N2 2.042(3) .
Ir N3 2.034(3) .
Ir C2 2.006(3) .
Ir C13 1.996(3) .
F1 C25 1.329(4) .
F2 C26 1.336(5) .
F3 C27 1.349(4) .
F4 C28 1.340(4) .
F5 C29 1.331(4) .
O C1 1.279(4) .
N1 N1 1.435(5) 9_665
N1 C1 1.308(4) 9_665
N2 C8 1.365(4) .
N2 C12 1.340(4) .
N3 C19 1.369(4) .
N3 C23 1.346(4) .
C1 N1 1.308(4) 9_665
C1 C24 1.496(4) .
C2 C3 1.382(5) .
C2 C7 1.418(5) .
C3 C4 1.403(5) .
C4 C5 1.379(5) .
C5 C6 1.378(5) .
C6 C7 1.395(5) .
C7 C8 1.461(5) .
C8 C9 1.391(5) .
C9 C10 1.378(5) .
C10 C11 1.381(5) .
C11 C12 1.371(5) .
C13 C14 1.394(5) .
C13 C18 1.427(5) .
C14 C15 1.392(5) .
C15 C16 1.380(5) .
C16 C17 1.383(5) .
C17 C18 1.389(5) .
C18 C19 1.453(5) .
C19 C20 1.397(5) .
C20 C21 1.377(5) .
C21 C22 1.390(5) .
C22 C23 1.374(5) .
C24 C25 1.385(5) .
C24 C29 1.376(5) .
C25 C26 1.381(5) .
C26 C27 1.367(6) .
C27 C28 1.372(6) .
C28 C29 1.383(5) .
